data_1536762
loop_
_publ_author_name
'Klevtsova, R.F.'
'Bazarova, Zh.G.'
'Bazarov, B.G.'
'Glinskaya, L.A.'
'Alekseev, V.I.'
'Arkhincheeva, S.I.'
'Klevtsov, P.V.'
'Fedorov, K.N.'

_publ_section_title
;
 Synthesis of triple molybdates of potassium, magnesium, zirconium and K5
 (Mg0.5 Zr1.5) (Mo O4)6 structure
;
_journal_name_full 'Zhurnal Strukturnoi Khimii (Issue-No. from 1981)'
_journal_page_first 11
_journal_page_last 15
_journal_volume 35
_journal_year 1994
_chemical_formula_sum 'K5 Mg0.5 Mo6 O24 Zr1.5'
_chemical_name_systematic 'K5 (Mg0.5 Zr1.5) (Mo O4)6'
_space_group_IT_number 161
_symmetry_space_group_name_Hall 'R 3 -2"c'
_symmetry_space_group_name_H-M 'R 3 c :H'
_cell_angle_alpha 90
_cell_angle_beta 90
_cell_angle_gamma 120
_cell_formula_units_Z 6
_cell_length_a 10.576
_cell_length_b 10.576
_cell_length_c 37.511
_cell_volume 3633.559
_citation_journal_id_ASTM ZSTKAI
_cod_data_source_file Klevtsova_ZSTKAI_1994_1422.cif
_cod_data_source_block K5Mg0.5Mo6O24Zr1.5
_cod_database_code 1536762

loop_
_symmetry_equiv_pos_as_xyz
x,y,z
-y,x-y,z
-x+y,-x,z
-y,-x,z+1/2
x,x-y,z+1/2
-x+y,y,z+1/2
x+2/3,y+1/3,z+1/3
-y+2/3,x-y+1/3,z+1/3
-x+y+2/3,-x+1/3,z+1/3
-y+2/3,-x+1/3,z+5/6
x+2/3,x-y+1/3,z+5/6
-x+y+2/3,y+1/3,z+5/6
x+1/3,y+2/3,z+2/3
-y+1/3,x-y+2/3,z+2/3
-x+y+1/3,-x+2/3,z+2/3
-y+1/3,-x+2/3,z+7/6
x+1/3,x-y+2/3,z+7/6
-x+y+1/3,y+2/3,z+7/6

loop_
_atom_site_label
_atom_site_type_symbol
_atom_site_fract_x
_atom_site_fract_y
_atom_site_fract_z
_atom_site_occupancy
_atom_site_U_iso_or_equiv
O5 O-2 0.3324 0.3947 0.2612 1 0.0
Mg1 Mg+2 0 0 0 0.39 0.0
K3 K+1 0.3251 0.0466 0.16832 1 0.0
Zr1 Zr+4 0 0 0 0.61 0.0
Mg2 Mg+2 0 0 0.75014 0.11 0.0
Zr2 Zr+4 0 0 0.75014 0.89 0.0
O7 O-2 0.4442 0.352 0.196 1 0.0
O6 O-2 0.2487 0.4825 0.1984 1 0.0
Mo1 Mo+6 0.37084 0.38837 0.11577 1 0.0
O4 O-2 0.2278 0.2484 0.1372 1 0.0
K1 K+1 0 0 0.10144 1 0.0
O8 O-2 0.1297 0.1663 0.2158 1 0.0
O3 O-2 0.4079 0.5569 0.1342 1 0.0
Mo2 Mo+6 0.29577 0.35099 0.21732 1 0.0
K2 K+1 0 0 0.39583 1 0.0
O1 O-2 0.3246 0.3867 0.0715 1 0.0
O2 O-2 0.5201 0.3615 0.1165 1 0.0
